data_7000910
loop_
_publ_author_name
'Logacheva, Nadezhda M.'
'Baulin, Vladimir E.'
'Tsivadze, Aslan Yu.'
'Pyatova, Elena N.'
'Ivanova, Irina S.'
'Velikodny, Yurii A.'
'Chernyshev, Vladimir V.'

_publ_section_title
;
 Ni(II), Co(II), Cu(II), Zn(II) and Na(I) complexes of a hybrid ligand
 4&#x2032;-(4&#x2034;-benzo-15-crown-5)-methyloxy-2,2&#x2032;:6&#x2032;,2&#x2033;-terpyridine
;
_journal_issue 14
_journal_name_full 'Dalton Transactions'
_journal_page_first 2482
_journal_page_last 2489
_journal_paper_doi 10.1039/b819805e
_journal_year 2009
_chemical_formula_moiety 'C60 H62 Ni N6 O12, 2(P F6), 2(C2 H6 O), H2 O'
_chemical_formula_sum 'C64 H76 F12 N6 Ni O15 P2'
_chemical_formula_weight 1517.96
_chemical_name_common
;
Bis(4'-(4'''-benzo-15-crown-5)-methyloxy-2,2':6',2''-
terpyridine)nickel(ii) bis(hexafluorophosphate) ethanol disolvate
monohydrate
;
_chemical_name_systematic
;
Bis[4'-(4'''-benzo-15-crown-5)-methyloxy-2,2':6',2''-terpyridine]nickel(II)
bis(hexafluorophosphate) ethanol disolvate monohydrate

;
_space_group_IT_number 56
_symmetry_cell_setting orthorhombic
_symmetry_space_group_name_Hall '-P 2ab 2ac'
_symmetry_space_group_name_H-M 'P c c n'
_audit_creation_method SHELXL-97
_cell_angle_alpha 90.00
_cell_angle_beta 90.00
_cell_angle_gamma 90.00
_cell_formula_units_Z 4
_cell_length_a 12.801(2)
_cell_length_b 20.582(2)
_cell_length_c 25.813(3)
_cell_measurement_reflns_used 2072
_cell_measurement_temperature 295(2)
_cell_measurement_theta_max 39.99
_cell_measurement_theta_min 3.44
_cell_volume 6801.0(15)
_computing_cell_refinement 'MRIA (Zlokazov & Chernyshev, 1992)'
_computing_data_collection 'local program'
_computing_data_reduction 'local program'
_computing_molecular_graphics 'PLATON (Spek, 2003)'
_computing_publication_material ' MRIA, SHELXL97 (Sheldrick, 1997)'
_computing_structure_refinement MRIA
_computing_structure_solution MRIA
_diffrn_ambient_temperature 295(2)
_diffrn_detector_type 'Imaging Plate'
_diffrn_measurement_device 'Guinier camera G670'
_diffrn_radiation_monochromator 'Curved Germanium (111)'
_diffrn_radiation_source 'line-focus sealed tube'
_diffrn_radiation_type CuK\a~1~
_diffrn_radiation_wavelength 1.5406
_diffrn_source 'Fine focus X-ray tube'
_diffrn_source_target Cu
_exptl_absorpt_coefficient_mu 1.758
_exptl_absorpt_correction_type none
_exptl_crystal_density_diffrn 1.483
_exptl_crystal_density_method 'not measured'
_exptl_crystal_F_000 3152
_pd_char_colour 'light brown'
_pd_char_particle_morphology 'no specific habit'
_pd_instr_location
;
Dept. of Chemistry, Moscow State University, 119991 Moscow, Russia
;
_pd_meas_2theta_range_inc 0.01
_pd_meas_2theta_range_max 80.00
_pd_meas_2theta_range_min 5.00
_pd_meas_number_of_points 7501
_pd_meas_scan_method cont
_pd_proc_2theta_range_inc 0.01
_pd_proc_2theta_range_max 80.00
_pd_proc_2theta_range_min 4.00
_pd_proc_ls_background_function 'Chebyshev polynomial up to the 5th order'
_pd_proc_ls_pref_orient_corr
;
March-Dollase (Dollase, 1986);
direction of preferred orientation - 010,
texture parameter r=0.87(1).
;
_pd_proc_ls_profile_function 'split-type pseudo-Voigt (Toraya, 1986)'
_pd_proc_ls_prof_R_factor 0.0165
_pd_proc_ls_prof_wR_expected 0.0121
_pd_proc_ls_prof_wR_factor 0.0219
_pd_proc_wavelength 1.5406
_pd_spec_mounting
;
?
;
_pd_spec_mount_mode transmission
_pd_spec_shape flat_sheet
_pd_spec_size_axial 15
_pd_spec_size_equat 1
_pd_spec_size_thick 1
_refine_diff_density_max 0.869
_refine_diff_density_min -0.923
_refine_diff_density_rms 0.234
_refine_ls_extinction_method none
_refine_ls_goodness_of_fit_all 1.8083
_refine_ls_hydrogen_treatment noref
_refine_ls_matrix_type fullcycle
_refine_ls_number_constraints 55
_refine_ls_number_parameters 191
_refine_ls_number_restraints 202
_refine_ls_shift/su_max .005
_refine_ls_shift/su_mean .002
_refine_ls_structure_factor_coef Inet
_refine_ls_weighting_scheme sigma
_cod_data_source_file b819805e.txt
_cod_data_source_block 1
_cod_database_code 7000910

loop_
_symmetry_equiv_pos_as_xyz
'x, y, z'
'-x+1/2, -y+1/2, z'
'x+1/2, -y, -z+1/2'
'-x, y+1/2, -z+1/2'
'-x, -y, -z'
'x-1/2, y-1/2, -z'
'-x-1/2, y, z-1/2'
'x, -y-1/2, z-1/2'

loop_
_atom_site_label
_atom_site_type_symbol
_atom_site_fract_x
_atom_site_fract_y
_atom_site_fract_z
_atom_site_U_iso_or_equiv
_atom_site_adp_type
_atom_site_occupancy
_atom_site_symmetry_multiplicity
_atom_site_calc_flag
_atom_site_refinement_flags
_atom_site_disorder_assembly
_atom_site_disorder_group
Ni Ni 0.7500 0.2500 0.4260(23) 0.043(7) Uiso 1 2 d S . .
O1 O 1.1723(23) 0.1157(22) 0.4228(22) 0.067(6) Uiso 1 1 d . . .
O2 O 1.4383(21) -0.0626(20) 0.3315(25) 0.067(6) Uiso 1 1 d . . .
O3 O 1.3937(23) -0.1898(21) 0.3365(23) 0.067(6) Uiso 1 1 d . . .
O4 O 1.4846(24) -0.2460(21) 0.4162(21) 0.067(6) Uiso 1 1 d . . .
O5 O 1.6316(22) -0.1545(18) 0.4528(24) 0.067(6) Uiso 1 1 d . . .
O6 O 1.5893(22) -0.0480(22) 0.3949(25) 0.067(6) Uiso 1 1 d . . .
N1 N 0.8242(23) 0.3051(20) 0.3682(22) 0.067(6) Uiso 1 1 d . . .
N2 N 0.8906(24) 0.2098(21) 0.4238(24) 0.067(6) Uiso 1 1 d . . .
N3 N 0.7363(20) 0.1784(22) 0.4820(25) 0.067(6) Uiso 1 1 d . . .
C1 C 0.7933(27) 0.3576(29) 0.3407(29) 0.067(6) Uiso 1 1 d . . .
H1 H 0.7288 0.3750 0.3498 0.080 Uiso 1 1 calc . . .
C2 C 0.8451(29) 0.3890(25) 0.3006(28) 0.067(6) Uiso 1 1 d . . .
H2 H 0.8143 0.4223 0.2816 0.080 Uiso 1 1 calc . . .
C3 C 0.9466(26) 0.3673(30) 0.2907(30) 0.067(6) Uiso 1 1 d . . .
H3 H 0.9867 0.3877 0.2655 0.080 Uiso 1 1 calc . . .
C4 C 0.9882(28) 0.3152(27) 0.3184(27) 0.067(6) Uiso 1 1 d . . .
H4 H 1.0556 0.3003 0.3122 0.080 Uiso 1 1 calc . . .
C5 C 0.9243(27) 0.2864(29) 0.3558(29) 0.067(6) Uiso 1 1 d . . .
C6 C 0.9614(24) 0.2329(28) 0.3890(28) 0.067(6) Uiso 1 1 d . . .
C7 C 1.0581(28) 0.2019(28) 0.3842(31) 0.067(6) Uiso 1 1 d . . .
H7 H 1.1059 0.2159 0.3595 0.080 Uiso 1 1 calc . . .
C8 C 1.0828(27) 0.1492(25) 0.4170(27) 0.067(6) Uiso 1 1 d . . .
C9 C 1.0062(29) 0.1272(29) 0.4523(26) 0.067(6) Uiso 1 1 d . . .
H9 H 1.0191 0.0913 0.4732 0.080 Uiso 1 1 calc . . .
C10 C 0.9126(30) 0.1594(26) 0.4554(29) 0.067(6) Uiso 1 1 d . . .
C11 C 0.8244(27) 0.1426(30) 0.4901(29) 0.067(6) Uiso 1 1 d . . .
C12 C 0.8277(26) 0.0900(27) 0.5239(30) 0.067(6) Uiso 1 1 d . . .
H12 H 0.8868 0.0638 0.5260 0.080 Uiso 1 1 calc . . .
C13 C 0.7411(28) 0.0775(27) 0.5544(28) 0.067(6) Uiso 1 1 d . . .
H13 H 0.7410 0.0425 0.5772 0.080 Uiso 1 1 calc . . .
C14 C 0.6542(30) 0.1178(26) 0.5507(30) 0.067(6) Uiso 1 1 d . . .
H14 H 0.5981 0.1131 0.5733 0.080 Uiso 1 1 calc . . .
C15 C 0.6532(26) 0.1651(29) 0.5125(27) 0.067(6) Uiso 1 1 d . . .
H15 H 0.5922 0.1889 0.5076 0.080 Uiso 1 1 calc . . .
C16 C 1.2650(27) 0.1396(30) 0.3930(25) 0.067(6) Uiso 1 1 d . . .
H16A H 1.2447 0.1481 0.3574 0.080 Uiso 1 1 calc . . .
H16B H 1.2895 0.1800 0.4080 0.080 Uiso 1 1 calc . . .
C17 C 1.3510(29) 0.0908(29) 0.3938(28) 0.067(6) Uiso 1 1 d . . .
C18 C 1.3500(27) 0.0376(28) 0.3596(29) 0.067(6) Uiso 1 1 d . . .
H18 H 1.2972 0.0339 0.3350 0.080 Uiso 1 1 calc . . .
C19 C 1.4280(28) -0.0096(27) 0.3625(27) 0.067(6) Uiso 1 1 d . . .
C20 C 1.5168(25) 0.0003(30) 0.3950(30) 0.067(6) Uiso 1 1 d . . .
C21 C 1.5122(28) 0.0503(28) 0.4312(28) 0.067(6) Uiso 1 1 d . . .
H21 H 1.5615 0.0522 0.4576 0.080 Uiso 1 1 calc . . .
C22 C 1.4341(29) 0.0978(29) 0.4283(29) 0.067(6) Uiso 1 1 d . . .
H22 H 1.4377 0.1343 0.4495 0.080 Uiso 1 1 calc . . .
C23 C 1.3514(31) -0.0871(26) 0.3027(31) 0.067(6) Uiso 1 1 d . . .
H23A H 1.3418 -0.0619 0.2713 0.080 Uiso 1 1 calc . . .
H23B H 1.2881 -0.0841 0.3232 0.080 Uiso 1 1 calc . . .
C24 C 1.3738(27) -0.1575(29) 0.2892(28) 0.067(6) Uiso 1 1 d . . .
H24A H 1.3142 -0.1768 0.2718 0.080 Uiso 1 1 calc . . .
H24B H 1.4340 -0.1605 0.2665 0.080 Uiso 1 1 calc . . .
C25 C 1.4235(24) -0.2559(27) 0.3303(29) 0.067(6) Uiso 1 1 d . . .
H25A H 1.4926 -0.2587 0.3151 0.080 Uiso 1 1 calc . . .
H25B H 1.3746 -0.2782 0.3078 0.080 Uiso 1 1 calc . . .
C26 C 1.4232(28) -0.2865(31) 0.3838(32) 0.067(6) Uiso 1 1 d . . .
H26A H 1.3524 -0.2894 0.3970 0.080 Uiso 1 1 calc . . .
H26B H 1.4526 -0.3299 0.3824 0.080 Uiso 1 1 calc . . .
C27 C 1.5944(26) -0.2566(30) 0.4134(28) 0.067(6) Uiso 1 1 d . . .
H27A H 1.6267 -0.2371 0.3832 0.080 Uiso 1 1 calc . . .
H27B H 1.6139 -0.3020 0.4165 0.080 Uiso 1 1 calc . . .
C28 C 1.6110(29) -0.2192(29) 0.4612(29) 0.067(6) Uiso 1 1 d . . .
H28A H 1.5492 -0.2229 0.4827 0.080 Uiso 1 1 calc . . .
H28B H 1.6689 -0.2382 0.4801 0.080 Uiso 1 1 calc . . .
C29 C 1.7149(25) -0.1127(27) 0.4432(30) 0.067(6) Uiso 1 1 d . . .
H29A H 1.7546 -0.1281 0.4136 0.080 Uiso 1 1 calc . . .
H29B H 1.7610 -0.1115 0.4730 0.080 Uiso 1 1 calc . . .
C30 C 1.6726(27) -0.0449(29) 0.4323(27) 0.067(6) Uiso 1 1 d . . .
H30A H 1.6469 -0.0258 0.4642 0.080 Uiso 1 1 calc . . .
H30B H 1.7283 -0.0175 0.4192 0.080 Uiso 1 1 calc . . .
P1 P 0.9611(18) -0.0112(15) 0.3439(15) 0.057(9) Uiso 1 1 d . . .
F11 F 0.8517(19) -0.0046(17) 0.3161(16) 0.128(12) Uiso 1 1 d . . .
F12 F 1.0681(21) -0.0211(16) 0.3713(13) 0.128(12) Uiso 1 1 d . . .
F13 F 0.9090(19) 0.0039(15) 0.3961(16) 0.128(12) Uiso 1 1 d . . .
F14 F 0.9899(20) 0.0607(15) 0.3342(14) 0.128(12) Uiso 1 1 d . . .
F15 F 1.0115(18) -0.0288(17) 0.2883(15) 0.128(12) Uiso 1 1 d . . .
F16 F 0.9397(21) -0.0868(16) 0.3486(16) 0.128(12) Uiso 1 1 d . . .
O7 O 0.2430(23) 0.1755(20) 0.2182(17) 0.106(15) Uiso 1 1 d . . .
H71 H 0.2673 0.1871 0.1891 0.159 Uiso 1 1 d . . .
C31 C 0.1592(26) 0.1308(26) 0.2137(25) 0.106(15) Uiso 1 1 d . . .
H31A H 0.0938 0.1543 0.2163 0.127 Uiso 1 1 calc . . .
H31B H 0.1618 0.1108 0.1797 0.127 Uiso 1 1 calc . . .
C32 C 0.1612(27) 0.0779(25) 0.2546(23) 0.106(15) Uiso 1 1 d . . .
H32A H 0.1029 0.0493 0.2496 0.159 Uiso 1 1 calc . . .
H32B H 0.1570 0.0973 0.2884 0.159 Uiso 1 1 calc . . .
H32C H 0.2250 0.0537 0.2517 0.159 Uiso 1 1 calc . . .
O1W O 0.2500 0.2500 0.3175(19) 0.071(10) Uiso 1 2 d S . .
H1W H 0.2231 0.2235 0.2959 0.107 Uiso 1 1 d . . .

loop_
_atom_type_symbol
_atom_type_description
_atom_type_scat_dispersion_real
_atom_type_scat_dispersion_imag
_atom_type_scat_source
Ni Ni -3.0029 0.5091 'International Tables Vol C Tables 4.2.6.8 and 6.1.1.4'
P P 0.2955 0.4335 'International Tables Vol C Tables 4.2.6.8 and 6.1.1.4'
F F 0.0727 0.0534 'International Tables Vol C Tables 4.2.6.8 and 6.1.1.4'
O O 0.0492 0.0322 'International Tables Vol C Tables 4.2.6.8 and 6.1.1.4'
N N 0.0311 0.0180 'International Tables Vol C Tables 4.2.6.8 and 6.1.1.4'
C C 0.0181 0.0091 'International Tables Vol C Tables 4.2.6.8 and 6.1.1.4'
H H 0.0000 0.0000 'International Tables Vol C Tables 4.2.6.8 and 6.1.1.4'

loop_
_geom_angle_atom_site_label_1
_geom_angle_atom_site_label_2
_geom_angle_atom_site_label_3
_geom_angle
_geom_angle_site_symmetry_1
_geom_angle_site_symmetry_3
_geom_angle_publ_flag
N1 Ni N2 78(3) . . ?
N1 Ni N3 156.7(15) . . ?
N1 Ni N1 89(4) . 2_655 ?
N1 Ni N2 100(3) . 2_655 ?
N1 Ni N3 94(3) . 2_655 ?
N2 Ni N3 79(3) . . ?
N1 Ni N2 100(3) 2_655 . ?
N2 Ni N2 177(6) . 2_655 ?
N2 Ni N3 104(3) . 2_655 ?
N1 Ni N3 94(3) 2_655 . ?
N2 Ni N3 104(3) 2_655 . ?
N3 Ni N3 92(5) . 2_655 ?
N1 Ni N2 78(3) 2_655 2_655 ?
N1 Ni N3 156.7(16) 2_655 2_655 ?
N2 Ni N3 79(3) 2_655 2_655 ?
F14 P1 F16 174(4) . . ?
F15 P1 F16 85(3) . . ?
F12 P1 F14 90(3) . . ?
F11 P1 F12 177(4) . . ?
F11 P1 F13 90(3) . . ?
F11 P1 F14 93(3) . . ?
F11 P1 F15 88(3) . . ?
F11 P1 F16 88(3) . . ?
F12 P1 F13 91(3) . . ?
F13 P1 F14 93(3) . . ?
F12 P1 F15 91(3) . . ?
F13 P1 F15 177(3) . . ?
F13 P1 F16 93(3) . . ?
C8 O1 C16 117(7) . . ?
C19 O2 C23 121(4) . . ?
C24 O3 C25 114(8) . . ?
C26 O4 C27 115(7) . . ?
C28 O5 C29 140(5) . . ?
C20 O6 C30 119(7) . . ?
C31 O7 H71 113.11 . . ?
Ni N1 C5 115(6) . . ?
Ni N1 C1 132(4) . . ?
C1 N1 C5 113(7) . . ?
Ni N2 C10 120(5) . . ?
C6 N2 C10 122(5) . . ?
Ni N2 C6 118(6) . . ?
Ni N3 C15 128(5) . . ?
Ni N3 C11 114(5) . . ?
C11 N3 C15 118(8) . . ?
N1 C1 C2 128(6) . . ?
C1 C2 C3 116(7) . . ?
C2 C3 C4 121(7) . . ?
C3 C4 C5 117(5) . . ?
N1 C5 C4 125(8) . . ?
N1 C5 C6 112(7) . . ?
C4 C5 C6 122(5) . . ?
C5 C6 C7 125(7) . . ?
N2 C6 C7 119(8) . . ?
F12 P1 F16 89(3) . . ?
F14 P1 F15 89(3) . . ?
N2 C6 C5 116(5) . . ?
C6 C7 C8 120(7) . . ?
O1 C8 C9 111(8) . . ?
O1 C8 C7 131(7) . . ?
C7 C8 C9 118(5) . . ?
C8 C9 C10 119(8) . . ?
C9 C10 C11 127(8) . . ?
N2 C10 C11 112(5) . . ?
N2 C10 C9 122(7) . . ?
C10 C11 C12 122(5) . . ?
N3 C11 C12 123(6) . . ?
N3 C11 C10 115(8) . . ?
C11 C12 C13 118(6) . . ?
C12 C13 C14 121(8) . . ?
C13 C14 C15 117(7) . . ?
N3 C15 C14 123(5) . . ?
O1 C16 C17 111(7) . . ?
C16 C17 C22 120(8) . . ?
C18 C17 C22 119(6) . . ?
C16 C17 C18 121(7) . . ?
C17 C18 C19 120(7) . . ?
O2 C19 C20 113(5) . . ?
C18 C19 C20 120(8) . . ?
O2 C19 C18 126(7) . . ?
O6 C20 C21 125(7) . . ?
C19 C20 C21 117(5) . . ?
O6 C20 C19 116(8) . . ?
C20 C21 C22 121(7) . . ?
C17 C22 C21 120(8) . . ?
O2 C23 C24 107(5) . . ?
O3 C24 C23 107(8) . . ?
O3 C25 C26 107(8) . . ?
O4 C26 C25 106(7) . . ?
O4 C27 C28 91(6) . . ?
O5 C28 C27 115(9) . . ?
O5 C29 C30 109(4) . . ?
O6 C30 C29 110(7) . . ?
N1 C1 H1 116 . . ?
C2 C1 H1 115 . . ?
C3 C2 H2 121 . . ?
C1 C2 H2 122 . . ?
C2 C3 H3 119 . . ?
C4 C3 H3 120 . . ?
C5 C4 H4 121 . . ?
C3 C4 H4 121 . . ?
C8 C7 H7 119 . . ?
C6 C7 H7 120 . . ?
C8 C9 H9 120 . . ?
C10 C9 H9 120 . . ?
C13 C12 H12 121 . . ?
C11 C12 H12 121 . . ?
C14 C13 H13 119 . . ?
C12 C13 H13 119 . . ?
C15 C14 H14 121 . . ?
C13 C14 H14 121 . . ?
C14 C15 H15 117 . . ?
N3 C15 H15 119 . . ?
C17 C16 H16B 109 . . ?
O1 C16 H16A 109 . . ?
C17 C16 H16A 109 . . ?
O1 C16 H16B 109 . . ?
H16A C16 H16B 108 . . ?
C19 C18 H18 119 . . ?
C17 C18 H18 120 . . ?
C22 C21 H21 119 . . ?
C20 C21 H21 119 . . ?
C21 C22 H22 119 . . ?
C17 C22 H22 119 . . ?
H23A C23 H23B 108 . . ?
O2 C23 H23A 109 . . ?
C24 C23 H23A 109 . . ?
C24 C23 H23B 110 . . ?
O2 C23 H23B 111 . . ?
O3 C24 H24B 109 . . ?
C23 C24 H24B 111 . . ?
H24A C24 H24B 108 . . ?
C23 C24 H24A 110 . . ?
O3 C24 H24A 109 . . ?
O3 C25 H25B 110 . . ?
C26 C25 H25B 110 . . ?
H25A C25 H25B 109 . . ?
C26 C25 H25A 109 . . ?
O3 C25 H25A 109 . . ?
C25 C26 H26A 109 . . ?
C25 C26 H26B 110 . . ?
O4 C26 H26B 110 . . ?
H26A C26 H26B 109 . . ?
O4 C26 H26A 110 . . ?
O4 C27 H27B 114 . . ?
O4 C27 H27A 113 . . ?
C28 C27 H27B 112 . . ?
H27A C27 H27B 111 . . ?
C28 C27 H27A 112 . . ?
O5 C28 H28B 108 . . ?
C27 C28 H28A 108 . . ?
C27 C28 H28B 108 . . ?
H28A C28 H28B 107 . . ?
O5 C28 H28A 108 . . ?
O5 C29 H29B 109 . . ?
C30 C29 H29A 109 . . ?
O5 C29 H29A 110 . . ?
H29A C29 H29B 108 . . ?
C30 C29 H29B 109 . . ?
O6 C30 H30A 109 . . ?
O6 C30 H30B 110 . . ?
H30A C30 H30B 107 . . ?
C29 C30 H30A 109 . . ?
C29 C30 H30B 110 . . ?
O7 C31 H31A 109 . . ?
C32 C31 H31A 109 . . ?
C32 C31 H31B 108 . . ?
O7 C31 H31B 108 . . ?
H31A C31 H31B 107 . . ?
C31 C32 H32B 109 . . ?
C31 C32 H32C 108 . . ?
C31 C32 H32A 109 . . ?
H32A C32 H32C 109 . . ?
H32B C32 H32C 110 . . ?
H32A C32 H32B 110 . . ?

loop_
_geom_bond_atom_site_label_1
_geom_bond_atom_site_label_2
_geom_bond_distance
_geom_bond_site_symmetry_2
_geom_bond_publ_flag
Ni N1 2.10(6) . ?
Ni N2 1.98(3) . ?
Ni N3 2.08(6) . ?
Ni N1 2.10(6) 2_655 ?
Ni N2 1.98(3) 2_655 ?
Ni N3 2.08(6) 2_655 ?
P1 F14 1.55(4) . ?
P1 F15 1.63(5) . ?
P1 F16 1.59(5) . ?
P1 F13 1.53(4) . ?
P1 F11 1.58(5) . ?
P1 F12 1.55(5) . ?
O1 C8 1.34(5) . ?
O1 C16 1.50(7) . ?
O2 C23 1.42(6) . ?
O2 C19 1.37(8) . ?
O3 C25 1.42(9) . ?
O3 C24 1.41(8) . ?
O4 C26 1.42(7) . ?
O4 C27 1.42(5) . ?
O5 C29 1.38(6) . ?
O5 C28 1.38(8) . ?
O6 C30 1.44(9) . ?
O6 C20 1.35(6) . ?
O7 C31 1.42(6) . ?
N1 C5 1.37(5) . ?
N1 C1 1.35(8) . ?
N2 C6 1.36(8) . ?
N2 C10 1.35(8) . ?
N3 C15 1.34(8) . ?
N3 C11 1.35(6) . ?
C1 C2 1.38(10) . ?
C2 C3 1.41(6) . ?
C3 C4 1.38(9) . ?
C4 C5 1.41(8) . ?
C5 C6 1.46(10) . ?
C6 C7 1.40(6) . ?
C7 C8 1.42(10) . ?
C8 C9 1.41(9) . ?
C9 C10 1.36(7) . ?
C10 C11 1.49(8) . ?
C11 C12 1.40(10) . ?
C12 C13 1.38(8) . ?
C13 C14 1.39(7) . ?
C14 C15 1.40(10) . ?
C16 C17 1.49(8) . ?
C17 C22 1.39(8) . ?
C17 C18 1.40(10) . ?
C18 C19 1.41(7) . ?
C19 C20 1.42(8) . ?
C20 C21 1.39(10) . ?
C21 C22 1.41(8) . ?
C23 C24 1.51(9) . ?
C25 C26 1.53(11) . ?
C27 C28 1.48(10) . ?
C29 C30 1.53(9) . ?
C31 C32 1.52(8) . ?
O7 H71 0.84 . ?
O1W H1W 0.84 . ?
C1 H1 0.93 . ?
C2 H2 0.93 . ?
C3 H3 0.93 . ?
C4 H4 0.93 . ?
C7 H7 0.93 . ?
C9 H9 0.93 . ?
C12 H12 0.93 . ?
C13 H13 0.93 . ?
C14 H14 0.93 . ?
C15 H15 0.93 . ?
C16 H16B 0.97 . ?
C16 H16A 0.97 . ?
C18 H18 0.93 . ?
C21 H21 0.93 . ?
C22 H22 0.93 . ?
C23 H23A 0.97 . ?
C23 H23B 0.97 . ?
C24 H24B 0.97 . ?
C24 H24A 0.97 . ?
C25 H25B 0.97 . ?
C25 H25A 0.97 . ?
C26 H26B 0.97 . ?
C26 H26A 0.97 . ?
C27 H27B 0.97 . ?
C27 H27A 0.97 . ?
C28 H28B 0.97 . ?
C28 H28A 0.97 . ?
C29 H29A 0.97 . ?
C29 H29B 0.97 . ?
C30 H30B 0.97 . ?
C30 H30A 0.97 . ?
C31 H31A 0.97 . ?
C31 H31B 0.97 . ?
C32 H32A 0.96 . ?
C32 H32B 0.96 . ?
C32 H32C 0.96 . ?
